data_2232792
loop_
_publ_author_name
'Yin, Fu-Jun'
'Han, Li-Jun'
'Yang, Shu-Ping'
'Xu, Xing-You'
'Gu, Yu'

_publ_section_title
;
 Bis(1-methyl-1<i>H</i>-imidazole-\k<i>N</i>^3^)bis[2-(naphthalen-1-yl)acetato-\k<i>O</i>]copper(II)
 monohydrate
;
_journal_coeditor_code IM2340
_journal_issue 12
_journal_name_full 'Acta Crystallographica Section E'
_journal_page_first m1821
_journal_paper_doi 10.1107/S1600536811049439
_journal_volume 67
_journal_year 2011
_chemical_formula_iupac '[Cu (C12 H9 O2)2 (C4 H6 N2)2], H2 O'
_chemical_formula_moiety 'C32 H30 Cu N4 O4, H2 O'
_chemical_formula_sum 'C32 H32 Cu N4 O5'
_chemical_formula_weight 616.16
_chemical_name_systematic
;
Bis(1-methyl-1<i>H</i>-imidazole-\k<i>N</i>^3^)bis[2-(naphthalen-1-yl)acetato-
\k<i>O</i>]copper(II) monohydrate
;
_space_group_IT_number 2
_symmetry_cell_setting triclinic
_symmetry_space_group_name_Hall '-P 1'
_symmetry_space_group_name_H-M 'P -1'
_atom_sites_solution_hydrogens geom
_atom_sites_solution_primary direct
_atom_sites_solution_secondary difmap
_audit_creation_method SHELXL-97
_cell_angle_alpha 107.2230(10)
_cell_angle_beta 90.295(2)
_cell_angle_gamma 90.9310(10)
_cell_formula_units_Z 2
_cell_length_a 8.7213(10)
_cell_length_b 12.8689(14)
_cell_length_c 13.5787(15)
_cell_measurement_reflns_used 1644
_cell_measurement_temperature 298(2)
_cell_measurement_theta_max 19.24
_cell_measurement_theta_min 2.34
_cell_volume 1455.4(3)
_computing_cell_refinement 'SAINT (Bruker 2007)'
_computing_data_collection 'APEX2 (Bruker 2007)'
_computing_data_reduction 'SAINT'(Bruker 2007)'
_computing_molecular_graphics 'SHELXTL (Sheldrick, 2008)'
_computing_publication_material 'SHELXTL (Sheldrick, 2008)'
_computing_structure_refinement 'SHELXL97 (Sheldrick, 2008)'
_computing_structure_solution 'SHELXS97 (Sheldrick, 2008)'
_diffrn_ambient_temperature 298(2)
_diffrn_measured_fraction_theta_full 0.995
_diffrn_measured_fraction_theta_max 0.995
_diffrn_measurement_device_type 'Bruker APEXII CCD area-detector'
_diffrn_measurement_method '\f and \w'
_diffrn_radiation_monochromator graphite
_diffrn_radiation_source 'fine-focus sealed tube'
_diffrn_radiation_type MoK\a
_diffrn_radiation_wavelength 0.71073
_diffrn_reflns_av_R_equivalents 0.0399
_diffrn_reflns_av_sigmaI/netI 0.0635
_diffrn_reflns_limit_h_max 10
_diffrn_reflns_limit_h_min -10
_diffrn_reflns_limit_k_max 15
_diffrn_reflns_limit_k_min -15
_diffrn_reflns_limit_l_max 16
_diffrn_reflns_limit_l_min -15
_diffrn_reflns_number 11175
_diffrn_reflns_theta_full 24.97
_diffrn_reflns_theta_max 24.97
_diffrn_reflns_theta_min 2.34
_exptl_absorpt_coefficient_mu 0.798
_exptl_absorpt_correction_T_max 0.843
_exptl_absorpt_correction_T_min 0.843
_exptl_absorpt_correction_type multi-scan
_exptl_absorpt_process_details '(<i>SADABS</i>; Sheldrick, 1996)'
_exptl_crystal_colour green
_exptl_crystal_density_diffrn 1.406
_exptl_crystal_density_method 'not measured'
_exptl_crystal_description prism
_exptl_crystal_F_000 642
_exptl_crystal_size_max 0.20
_exptl_crystal_size_mid 0.20
_exptl_crystal_size_min 0.20
_refine_diff_density_max 0.256
_refine_diff_density_min -0.308
_refine_ls_extinction_method none
_refine_ls_goodness_of_fit_ref 1.030
_refine_ls_hydrogen_treatment constr
_refine_ls_matrix_type full
_refine_ls_number_parameters 381
_refine_ls_number_reflns 5094
_refine_ls_number_restraints 0
_refine_ls_restrained_S_all 1.030
_refine_ls_R_factor_all 0.0766
_refine_ls_R_factor_gt 0.0449
_refine_ls_shift/su_max 0.001
_refine_ls_shift/su_mean 0.000
_refine_ls_structure_factor_coef Fsqd
_refine_ls_weighting_details 'calc w=1/[\s^2^(Fo^2^)+(0.0371P)^2^+0.1784P] where P=(Fo^2^+2Fc^2^)/3'
_refine_ls_weighting_scheme calc
_refine_ls_wR_factor_gt 0.0889
_refine_ls_wR_factor_ref 0.1019
_reflns_number_gt 3534
_reflns_number_total 5094
_reflns_threshold_expression I>2sigma(I)
_cod_data_source_file im2340.cif
_cod_data_source_block I
_cod_database_code 2232792
_cod_database_fobs_code 2232792

loop_
_symmetry_equiv_pos_as_xyz
'x, y, z'
'-x, -y, -z'

loop_
_atom_site_type_symbol
_atom_site_label
_atom_site_fract_x
_atom_site_fract_y
_atom_site_fract_z
_atom_site_U_iso_or_equiv
_atom_site_adp_type
_atom_site_calc_flag
_atom_site_refinement_flags
_atom_site_occupancy
_atom_site_symmetry_multiplicity
C C1 0.7153(4) 0.7870(3) 0.6104(3) 0.0395(8) Uani d . 1 1
C C2 0.7391(4) 0.6657(2) 0.5639(3) 0.0490(9) Uani d . 1 1
H H2A 0.6505 0.6333 0.5219 0.059 Uiso calc R 1 1
H H2B 0.7486 0.6320 0.6187 0.059 Uiso calc R 1 1
C C3 0.8829(4) 0.6438(2) 0.4976(3) 0.0444(8) Uani d . 1 1
C C4 0.8703(4) 0.6226(3) 0.3940(3) 0.0500(9) Uani d . 1 1
H H4 0.7735 0.6199 0.3643 0.060 Uiso calc R 1 1
C C5 0.9998(5) 0.6045(3) 0.3301(3) 0.0630(11) Uani d . 1 1
H H5 0.9880 0.5891 0.2590 0.076 Uiso calc R 1 1
C C6 1.1423(5) 0.6098(3) 0.3728(3) 0.0587(10) Uani d . 1 1
H H6 1.2279 0.5991 0.3307 0.070 Uiso calc R 1 1
C C7 1.1612(4) 0.6314(3) 0.4797(3) 0.0470(9) Uani d . 1 1
C C8 1.0292(4) 0.6489(2) 0.5452(3) 0.0435(8) Uani d . 1 1
C C9 1.0541(4) 0.6709(3) 0.6524(3) 0.0479(9) Uani d . 1 1
H H9 0.9703 0.6810 0.6960 0.058 Uiso calc R 1 1
C C10 1.1973(5) 0.6777(3) 0.6928(3) 0.0639(11) Uani d . 1 1
H H10 1.2109 0.6938 0.7637 0.077 Uiso calc R 1 1
C C11 1.3237(5) 0.6609(3) 0.6291(4) 0.0746(13) Uani d . 1 1
H H11 1.4216 0.6652 0.6577 0.090 Uiso calc R 1 1
C C12 1.3065(4) 0.6384(3) 0.5264(4) 0.0653(11) Uani d . 1 1
H H12 1.3932 0.6273 0.4852 0.078 Uiso calc R 1 1
C C13 0.7022(4) 1.1979(3) 0.8398(3) 0.0435(8) Uani d . 1 1
C C14 0.6624(4) 1.3180(2) 0.8668(2) 0.0486(9) Uani d . 1 1
H H14A 0.7555 1.3604 0.8673 0.058 Uiso calc R 1 1
H H14B 0.5946 1.3286 0.8139 0.058 Uiso calc R 1 1
C C15 0.5856(4) 1.3596(3) 0.9707(3) 0.0461(9) Uani d . 1 1
C C16 0.6705(5) 1.4139(3) 1.0546(3) 0.0587(10) Uani d . 1 1
H H16 0.7744 1.4269 1.0472 0.070 Uiso calc R 1 1
C C17 0.6043(6) 1.4509(3) 1.1527(3) 0.0729(13) Uani d . 1 1
H H17 0.6643 1.4883 1.2093 0.088 Uiso calc R 1 1
C C18 0.4542(6) 1.4321(3) 1.1650(3) 0.0736(13) Uani d . 1 1
H H18 0.4120 1.4561 1.2304 0.088 Uiso calc R 1 1
C C19 0.3595(5) 1.3768(3) 1.0802(3) 0.0572(10) Uani d . 1 1
C C20 0.4261(4) 1.3412(3) 0.9806(3) 0.0448(9) Uani d . 1 1
C C21 0.3277(5) 1.2891(3) 0.8967(3) 0.0597(10) Uani d . 1 1
H H21 0.3683 1.2649 0.8308 0.072 Uiso calc R 1 1
C C22 0.1773(5) 1.2735(4) 0.9093(4) 0.0807(13) Uani d . 1 1
H H22 0.1156 1.2400 0.8524 0.097 Uiso calc R 1 1
C C23 0.1130(6) 1.3074(4) 1.0074(5) 0.0928(16) Uani d . 1 1
H H23 0.0093 1.2948 1.0157 0.111 Uiso calc R 1 1
C C24 0.2010(6) 1.3585(4) 1.0903(4) 0.0837(15) Uani d . 1 1
H H24 0.1565 1.3820 1.1551 0.100 Uiso calc R 1 1
C C25 0.5448(4) 0.8706(3) 0.8592(3) 0.0524(9) Uani d . 1 1
H H25 0.6224 0.8212 0.8566 0.063 Uiso d R 1 1
C C26 0.4117(4) 0.8717(3) 0.9070(3) 0.0579(10) Uani d . 1 1
H H26 0.3797 0.8238 0.9427 0.069 Uiso d R 1 1
C C27 0.4195(4) 1.0032(3) 0.8372(3) 0.0518(9) Uani d . 1 1
H H27 0.3913 1.0633 0.8169 0.062 Uiso d R 1 1
C C28 0.1776(4) 0.9878(4) 0.9308(3) 0.0884(15) Uani d . 1 1
H H28A 0.1519 1.0545 0.9172 0.133 Uiso calc R 1 1
H H28B 0.1746 0.9981 1.0037 0.133 Uiso calc R 1 1
H H28C 0.1050 0.9318 0.8964 0.133 Uiso calc R 1 1
C C29 0.9660(4) 1.1131(3) 0.6535(3) 0.0530(10) Uani d . 1 1
H H29 0.9081 1.1756 0.6656 0.064 Uiso d R 1 1
C C30 1.1062(4) 1.1006(3) 0.6125(3) 0.0574(10) Uani d . 1 1
H H30 1.1621 1.1517 0.5906 0.069 Uiso d R 1 1
C C31 1.0373(4) 0.9532(3) 0.6472(3) 0.0486(9) Uani d . 1 1
H H31 1.0398 0.8832 0.6536 0.058 Uiso d R 1 1
C C32 1.2957(4) 0.9490(3) 0.5669(3) 0.0702(12) Uani d . 1 1
H H32A 1.2955 0.8747 0.5679 0.105 Uiso calc R 1 1
H H32B 1.3799 0.9881 0.6081 0.105 Uiso calc R 1 1
H H32C 1.3064 0.9513 0.4973 0.105 Uiso calc R 1 1
Cu Cu1 0.72561(4) 0.98739(3) 0.73588(3) 0.03873(15) Uani d . 1 1
N N1 0.5513(3) 0.9531(2) 0.8147(2) 0.0434(7) Uani d . 1 1
N N2 0.9208(3) 1.0192(2) 0.67509(19) 0.0403(7) Uani d . 1 1
N N3 0.3314(3) 0.9560(2) 0.8930(2) 0.0527(8) Uani d . 1 1
N N4 1.1514(3) 0.9992(2) 0.6089(2) 0.0461(7) Uani d . 1 1
O O1 0.6406(3) 0.83829(19) 0.56361(17) 0.0543(6) Uani d . 1 1
O O2 0.7793(2) 0.83265(16) 0.69796(17) 0.0433(6) Uani d . 1 1
O O3 0.6513(2) 1.13568(16) 0.75272(17) 0.0444(6) Uani d . 1 1
O O4 0.7809(3) 1.16518(18) 0.89921(18) 0.0540(6) Uani d . 1 1
O O1W 0.5269(3) 0.7509(2) 0.36319(19) 0.0803(9) Uani d . 1 1
H H1WA 0.5433 0.7839 0.4266 0.120 Uiso d R 1 1
H H1WB 0.4770 0.7933 0.3378 0.120 Uiso d R 1 1

loop_
_atom_site_aniso_label
_atom_site_aniso_U_11
_atom_site_aniso_U_22
_atom_site_aniso_U_33
_atom_site_aniso_U_12
_atom_site_aniso_U_13
_atom_site_aniso_U_23
C1 0.0288(18) 0.0333(19) 0.053(2) 0.0010(15) 0.0151(17) 0.0078(17)
C2 0.0364(19) 0.0341(19) 0.068(2) 0.0010(16) 0.0061(17) 0.0025(17)
C3 0.043(2) 0.0273(18) 0.057(2) 0.0033(15) 0.0049(18) 0.0016(16)
C4 0.050(2) 0.0354(19) 0.053(2) 0.0078(17) -0.0026(18) -0.0050(17)
C5 0.082(3) 0.046(2) 0.054(2) 0.016(2) 0.010(2) 0.0012(19)
C6 0.057(3) 0.047(2) 0.072(3) 0.0129(19) 0.023(2) 0.016(2)
C7 0.039(2) 0.0324(19) 0.072(3) 0.0081(16) 0.0143(19) 0.0175(18)
C8 0.040(2) 0.0250(17) 0.066(3) 0.0041(15) 0.0048(18) 0.0145(17)
C9 0.048(2) 0.041(2) 0.057(2) 0.0063(17) 0.0068(18) 0.0174(18)
C10 0.061(3) 0.064(3) 0.073(3) 0.005(2) -0.011(2) 0.029(2)
C11 0.045(3) 0.081(3) 0.109(4) 0.003(2) -0.009(3) 0.046(3)
C12 0.040(2) 0.071(3) 0.094(3) 0.011(2) 0.013(2) 0.037(3)
C13 0.049(2) 0.038(2) 0.045(2) 0.0085(17) 0.0225(18) 0.0130(18)
C14 0.060(2) 0.0341(19) 0.050(2) 0.0078(17) 0.0128(18) 0.0092(17)
C15 0.065(3) 0.0293(18) 0.044(2) 0.0163(18) 0.0044(19) 0.0098(17)
C16 0.069(3) 0.039(2) 0.063(3) 0.0108(19) -0.006(2) 0.007(2)
C17 0.110(4) 0.048(2) 0.051(3) 0.023(3) -0.017(3) -0.001(2)
C18 0.125(4) 0.054(3) 0.043(3) 0.044(3) 0.017(3) 0.014(2)
C19 0.077(3) 0.047(2) 0.052(3) 0.029(2) 0.019(2) 0.020(2)
C20 0.058(2) 0.0325(19) 0.044(2) 0.0147(17) 0.0094(18) 0.0109(16)
C21 0.062(3) 0.049(2) 0.065(3) 0.009(2) 0.000(2) 0.010(2)
C22 0.063(3) 0.074(3) 0.102(4) 0.007(3) -0.009(3) 0.022(3)
C23 0.061(3) 0.092(4) 0.135(5) 0.022(3) 0.020(3) 0.047(4)
C24 0.088(4) 0.081(3) 0.095(4) 0.040(3) 0.049(3) 0.043(3)
C25 0.060(2) 0.048(2) 0.055(2) 0.0086(19) 0.0147(19) 0.0227(19)
C26 0.071(3) 0.055(2) 0.052(2) -0.001(2) 0.015(2) 0.022(2)
C27 0.054(2) 0.045(2) 0.061(2) 0.0096(19) 0.0161(19) 0.0212(19)
C28 0.052(3) 0.114(4) 0.106(4) 0.012(3) 0.039(3) 0.042(3)
C29 0.061(2) 0.035(2) 0.066(3) 0.0124(18) 0.022(2) 0.0186(19)
C30 0.062(3) 0.047(2) 0.065(3) -0.001(2) 0.017(2) 0.021(2)
C31 0.050(2) 0.038(2) 0.059(2) 0.0021(18) 0.0131(19) 0.0160(18)
C32 0.047(2) 0.068(3) 0.097(3) 0.014(2) 0.023(2) 0.025(2)
Cu1 0.0421(3) 0.0321(2) 0.0417(3) 0.00717(17) 0.00974(18) 0.00997(18)
N1 0.0499(18) 0.0345(15) 0.0460(17) 0.0054(14) 0.0122(14) 0.0116(13)
N2 0.0433(17) 0.0325(15) 0.0437(17) 0.0034(13) 0.0083(13) 0.0089(13)
N3 0.0475(18) 0.0539(19) 0.0560(19) 0.0007(16) 0.0189(15) 0.0150(16)
N4 0.0430(17) 0.0433(17) 0.0508(18) 0.0046(14) 0.0133(14) 0.0118(14)
O1 0.0524(15) 0.0514(15) 0.0562(16) 0.0112(12) 0.0009(12) 0.0111(13)
O2 0.0456(14) 0.0348(13) 0.0479(15) 0.0066(11) 0.0114(11) 0.0092(11)
O3 0.0512(14) 0.0351(13) 0.0468(15) 0.0091(11) 0.0119(11) 0.0113(11)
O4 0.0604(16) 0.0506(15) 0.0530(16) 0.0123(13) 0.0076(13) 0.0177(13)
O1W 0.091(2) 0.085(2) 0.0606(18) 0.0234(17) -0.0078(15) 0.0132(15)

loop_
_atom_type_symbol
_atom_type_description
_atom_type_scat_dispersion_real
_atom_type_scat_dispersion_imag
_atom_type_scat_source
C C 0.0033 0.0016 'International Tables Vol C Tables 4.2.6.8 and 6.1.1.4'
H H 0.0000 0.0000 'International Tables Vol C Tables 4.2.6.8 and 6.1.1.4'
Cu Cu 0.3201 1.2651 'International Tables Vol C Tables 4.2.6.8 and 6.1.1.4'
N N 0.0061 0.0033 'International Tables Vol C Tables 4.2.6.8 and 6.1.1.4'
O O 0.0106 0.0060 'International Tables Vol C Tables 4.2.6.8 and 6.1.1.4'

loop_
_geom_angle_atom_site_label_1
_geom_angle_atom_site_label_2
_geom_angle_atom_site_label_3
_geom_angle
O1 C1 O2 122.5(3)
O1 C1 C2 120.6(3)
O2 C1 C2 116.9(3)
C1 C2 C3 111.2(3)
C1 C2 H2A 109.4
C3 C2 H2A 109.4
C1 C2 H2B 109.4
C3 C2 H2B 109.4
H2A C2 H2B 108.0
C4 C3 C8 120.3(3)
C4 C3 C2 119.8(3)
C8 C3 C2 119.8(3)
C3 C4 C5 121.9(3)
C3 C4 H4 119.1
C5 C4 H4 119.1
C6 C5 C4 119.6(4)
C6 C5 H5 120.2
C4 C5 H5 120.2
C5 C6 C7 120.7(4)
C5 C6 H6 119.7
C7 C6 H6 119.7
C6 C7 C12 122.1(3)
C6 C7 C8 119.9(3)
C12 C7 C8 118.0(4)
C9 C8 C3 124.6(3)
C9 C8 C7 117.8(3)
C3 C8 C7 117.6(3)
C10 C9 C8 121.4(3)
C10 C9 H9 119.3
C8 C9 H9 119.3
C9 C10 C11 120.3(4)
C9 C10 H10 119.8
C11 C10 H10 119.8
C12 C11 C10 120.8(4)
C12 C11 H11 119.6
C10 C11 H11 119.6
C11 C12 C7 121.7(4)
C11 C12 H12 119.1
C7 C12 H12 119.1
O4 C13 O3 123.2(3)
O4 C13 C14 120.0(3)
O3 C13 C14 116.7(3)
C15 C14 C13 112.8(3)
C15 C14 H14A 109.0
C13 C14 H14A 109.0
C15 C14 H14B 109.0
C13 C14 H14B 109.0
H14A C14 H14B 107.8
C16 C15 C20 120.1(3)
C16 C15 C14 119.5(3)
C20 C15 C14 120.5(3)
C15 C16 C17 121.1(4)
C15 C16 H16 119.4
C17 C16 H16 119.4
C18 C17 C16 120.2(4)
C18 C17 H17 119.9
C16 C17 H17 119.9
C17 C18 C19 121.2(4)
C17 C18 H18 119.4
C19 C18 H18 119.4
C24 C19 C18 122.4(4)
C24 C19 C20 119.1(4)
C18 C19 C20 118.5(4)
C21 C20 C15 123.9(3)
C21 C20 C19 117.3(4)
C15 C20 C19 118.9(3)
C22 C21 C20 122.0(4)
C22 C21 H21 119.0
C20 C21 H21 119.0
C21 C22 C23 120.5(5)
C21 C22 H22 119.8
C23 C22 H22 119.8
C24 C23 C22 120.3(5)
C24 C23 H23 119.9
C22 C23 H23 119.9
C23 C24 C19 121.0(4)
C23 C24 H24 119.5
C19 C24 H24 119.5
C26 C25 N1 110.2(3)
C26 C25 H25 125.0
N1 C25 H25 124.8
C25 C26 N3 106.7(3)
C25 C26 H26 126.6
N3 C26 H26 126.7
N1 C27 N3 111.1(3)
N1 C27 H27 124.5
N3 C27 H27 124.4
N3 C28 H28A 109.5
N3 C28 H28B 109.5
H28A C28 H28B 109.5
N3 C28 H28C 109.5
H28A C28 H28C 109.5
H28B C28 H28C 109.5
C30 C29 N2 109.5(3)
C30 C29 H29 125.2
N2 C29 H29 125.2
C29 C30 N4 107.0(3)
C29 C30 H30 126.6
N4 C30 H30 126.4
N2 C31 N4 111.6(3)
N2 C31 H31 124.2
N4 C31 H31 124.1
N4 C32 H32A 109.5
N4 C32 H32B 109.5
H32A C32 H32B 109.5
N4 C32 H32C 109.5
H32A C32 H32C 109.5
H32B C32 H32C 109.5
O2 Cu1 O3 170.52(10)
O2 Cu1 N1 88.15(10)
O3 Cu1 N1 92.02(10)
O2 Cu1 N2 89.41(9)
O3 Cu1 N2 91.82(9)
N1 Cu1 N2 170.95(11)
C27 N1 C25 105.1(3)
C27 N1 Cu1 128.9(2)
C25 N1 Cu1 126.0(2)
C31 N2 C29 104.9(3)
C31 N2 Cu1 126.5(2)
C29 N2 Cu1 128.7(2)
C27 N3 C26 107.0(3)
C27 N3 C28 126.8(3)
C26 N3 C28 126.2(3)
C31 N4 C30 107.0(3)
C31 N4 C32 126.9(3)
C30 N4 C32 126.1(3)
C1 O2 Cu1 106.53(19)
C13 O3 Cu1 108.00(19)
H1WA O1W H1WB 107.7

loop_
_geom_bond_atom_site_label_1
_geom_bond_atom_site_label_2
_geom_bond_distance
C1 O1 1.233(4)
C1 O2 1.280(4)
C1 C2 1.519(4)
C2 C3 1.528(4)
C2 H2A 0.9700
C2 H2B 0.9700
C3 C4 1.355(4)
C3 C8 1.419(4)
C4 C5 1.408(5)
C4 H4 0.9300
C5 C6 1.360(5)
C5 H5 0.9300
C6 C7 1.403(5)
C6 H6 0.9300
C7 C12 1.404(5)
C7 C8 1.438(4)
C8 C9 1.413(4)
C9 C10 1.353(4)
C9 H9 0.9300
C10 C11 1.385(5)
C10 H10 0.9300
C11 C12 1.345(5)
C11 H11 0.9300
C12 H12 0.9300
C13 O4 1.226(4)
C13 O3 1.288(4)
C13 C14 1.525(4)
C14 C15 1.517(4)
C14 H14A 0.9700
C14 H14B 0.9700
C15 C16 1.356(5)
C15 C20 1.421(5)
C16 C17 1.406(5)
C16 H16 0.9300
C17 C18 1.348(6)
C17 H17 0.9300
C18 C19 1.415(5)
C18 H18 0.9300
C19 C24 1.413(6)
C19 C20 1.423(5)
C20 C21 1.416(5)
C21 C22 1.343(5)
C21 H21 0.9300
C22 C23 1.396(6)
C22 H22 0.9300
C23 C24 1.351(6)
C23 H23 0.9300
C24 H24 0.9300
C25 C26 1.331(4)
C25 N1 1.369(4)
C25 H25 0.9300
C26 N3 1.360(4)
C26 H26 0.9300
C27 N1 1.319(4)
C27 N3 1.341(4)
C27 H27 0.9300
C28 N3 1.460(4)
C28 H28A 0.9600
C28 H28B 0.9600
C28 H28C 0.9600
C29 C30 1.338(4)
C29 N2 1.377(4)
C29 H29 0.9300
C30 N4 1.356(4)
C30 H30 0.9300
C31 N2 1.319(4)
C31 N4 1.334(4)
C31 H31 0.9300
C32 N4 1.463(4)
C32 H32A 0.9600
C32 H32B 0.9600
C32 H32C 0.9600
Cu1 O2 1.969(2)
Cu1 O3 1.974(2)
Cu1 N1 1.981(3)
Cu1 N2 1.985(3)
O1W H1WA 0.8500
O1W H1WB 0.8501

loop_
_geom_hbond_atom_site_label_D
_geom_hbond_atom_site_label_H
_geom_hbond_atom_site_label_A
_geom_hbond_site_symmetry_A
_geom_hbond_distance_DH
_geom_hbond_distance_HA
_geom_hbond_distance_DA
_geom_hbond_angle_DHA
O1W H1WA O1 1_555 0.85 1.97 2.789(3) 163
O1W H1WB O3 2_676 0.85 2.07 2.904(3) 167

loop_
_geom_torsion_atom_site_label_1
_geom_torsion_atom_site_label_2
_geom_torsion_atom_site_label_3
_geom_torsion_atom_site_label_4
_geom_torsion
O1 C1 C2 C3 89.1(4)
O2 C1 C2 C3 -89.1(4)
C1 C2 C3 C4 -97.6(4)
C1 C2 C3 C8 80.5(4)
C8 C3 C4 C5 0.3(5)
C2 C3 C4 C5 178.4(3)
C3 C4 C5 C6 -1.0(5)
C4 C5 C6 C7 1.0(5)
C5 C6 C7 C12 -179.4(3)
C5 C6 C7 C8 -0.4(5)
C4 C3 C8 C9 179.7(3)
C2 C3 C8 C9 1.5(5)
C4 C3 C8 C7 0.3(5)
C2 C3 C8 C7 -177.9(3)
C6 C7 C8 C9 -179.7(3)
C12 C7 C8 C9 -0.7(4)
C6 C7 C8 C3 -0.2(4)
C12 C7 C8 C3 178.8(3)
C3 C8 C9 C10 -178.0(3)
C7 C8 C9 C10 1.4(5)
C8 C9 C10 C11 -1.3(5)
C9 C10 C11 C12 0.5(6)
C10 C11 C12 C7 0.2(6)
C6 C7 C12 C11 178.9(4)
C8 C7 C12 C11 -0.1(5)
O4 C13 C14 C15 -55.1(4)
O3 C13 C14 C15 125.9(3)
C13 C14 C15 C16 98.1(4)
C13 C14 C15 C20 -81.3(4)
C20 C15 C16 C17 1.3(5)
C14 C15 C16 C17 -178.1(3)
C15 C16 C17 C18 0.4(6)
C16 C17 C18 C19 -0.9(6)
C17 C18 C19 C24 -178.3(4)
C17 C18 C19 C20 -0.2(5)
C16 C15 C20 C21 177.5(3)
C14 C15 C20 C21 -3.1(5)
C16 C15 C20 C19 -2.4(5)
C14 C15 C20 C19 177.0(3)
C24 C19 C20 C21 0.1(5)
C18 C19 C20 C21 -178.0(3)
C24 C19 C20 C15 -179.9(3)
C18 C19 C20 C15 1.9(5)
C15 C20 C21 C22 -179.8(3)
C19 C20 C21 C22 0.1(5)
C20 C21 C22 C23 -0.9(6)
C21 C22 C23 C24 1.5(7)
C22 C23 C24 C19 -1.2(7)
C18 C19 C24 C23 178.5(4)
C20 C19 C24 C23 0.4(6)
N1 C25 C26 N3 0.1(4)
N2 C29 C30 N4 -0.6(4)
N3 C27 N1 C25 -0.2(4)
N3 C27 N1 Cu1 -179.4(2)
C26 C25 N1 C27 0.1(4)
C26 C25 N1 Cu1 179.3(2)
O2 Cu1 N1 C27 -153.0(3)
O3 Cu1 N1 C27 17.5(3)
N2 Cu1 N1 C27 132.6(6)
O2 Cu1 N1 C25 27.9(3)
O3 Cu1 N1 C25 -161.5(3)
N2 Cu1 N1 C25 -46.5(8)
N4 C31 N2 C29 -0.6(4)
N4 C31 N2 Cu1 180.0(2)
C30 C29 N2 C31 0.7(4)
C30 C29 N2 Cu1 -179.8(2)
O2 Cu1 N2 C31 -12.6(3)
O3 Cu1 N2 C31 176.8(3)
N1 Cu1 N2 C31 61.7(8)
O2 Cu1 N2 C29 168.0(3)
O3 Cu1 N2 C29 -2.6(3)
N1 Cu1 N2 C29 -117.6(7)
N1 C27 N3 C26 0.2(4)
N1 C27 N3 C28 -179.1(3)
C25 C26 N3 C27 -0.1(4)
C25 C26 N3 C28 179.2(4)
N2 C31 N4 C30 0.2(4)
N2 C31 N4 C32 -177.6(3)
C29 C30 N4 C31 0.3(4)
C29 C30 N4 C32 178.0(3)
O1 C1 O2 Cu1 2.0(3)
C2 C1 O2 Cu1 -179.8(2)
O3 Cu1 O2 C1 3.1(6)
N1 Cu1 O2 C1 94.28(19)
N2 Cu1 O2 C1 -94.44(19)
O4 C13 O3 Cu1 -1.0(4)
C14 C13 O3 Cu1 178.0(2)
O2 Cu1 O3 C13 176.3(5)
N1 Cu1 O3 C13 85.4(2)
N2 Cu1 O3 C13 -86.4(2)
